data_9009983
loop_
_publ_author_name
'Sitepu, H.'
'Wright, J. P.'
'Hansen, T.'
'Chateigner, D.'
'Brokmeier, H. G.'
'Ritter, C.'
'Ohba, T.'

_publ_section_title
;
 Combined synchrotron and neutron structural refinement of R-phase in
 Ti50.75Ni47.75Fe1.50 shape memory alloy
;
_journal_name_full 'Materials Science Forum'
_journal_page_first 255
_journal_page_last 260
_journal_volume 495
_journal_year 2005
_chemical_formula_structural Ti50.75Ni47.75Fe1.50
_chemical_formula_sum 'Ni Ti0.875'
_space_group_IT_number 143
_symmetry_space_group_name_Hall 'P 3'
_symmetry_space_group_name_H-M 'P 3'
_cell_angle_alpha 90
_cell_angle_beta 90
_cell_angle_gamma 120
_cell_length_a 4.2579
_cell_length_b 4.2579
_cell_length_c 5.2149
_cell_formula_units_Z 9
_cell_volume 81.878
_database_code_amcsd 0014391
_exptl_crystal_density_diffrn 18.359
_cod_original_formula_sum 'Ti.875 Ni'
_cod_database_code 9009983
_amcsd_formula_title Ti50.75Ni47.75Fe1.50

loop_
_space_group_symop_operation_xyz
x,y,z
-y,x-y,z
-x+y,-x,z

loop_
_atom_site_label
_atom_site_fract_x
_atom_site_fract_y
_atom_site_fract_z
_atom_site_occupancy
_atom_site_U_iso_or_equiv
Ti1 0.00000 0.00000 0.00000 0.87500 0.00714
Ni2 0.00000 0.00000 0.52490 1.00000 0.00587
Ti3 -0.01290 0.32480 0.64630 0.87500 0.00714
Ni4 -0.01160 0.33640 0.13060 1.00000 0.00587
Ti5 0.33333 0.66667 0.01500 0.87500 0.00714
Ni6 0.33333 0.66667 0.53010 1.00000 0.00587
Ti7 0.00630 0.67480 0.33140 0.87500 0.00714
Ni8 0.02040 0.68340 0.83360 1.00000 0.00587
Ti9 0.66667 0.33333 -0.04470 0.87500 0.00714
Ni10 0.66667 0.33333 0.41720 1.00000 0.00587

loop_
_cod_related_entry_id
_cod_related_entry_database
_cod_related_entry_code
1 AMCSD 0014391
